data_8103864
loop_
_publ_author_name
'Gougeon, P.'
'Bauer, J.'
'Halet, J.F.'
'Ansel, D.'

_publ_section_title
;
 Crystal structure of pentacerium tetraboride pentacarbide, Ce5 B4 C5
;
_journal_name_full 'Zeitschrift fuer Kristallographie (149,1979-)'
_journal_page_first 822
_journal_page_last 822
_journal_volume 211
_journal_year 1996
_chemical_formula_sum 'C5 B4 Ce5'
_chemical_name_systematic 'Ce5 B4 C5'
_space_group_IT_number 33
_symmetry_space_group_name_Hall 'P 2c -2n'
_symmetry_space_group_name_H-M 'P n a 21'
_cell_angle_alpha 90
_cell_angle_beta 90
_cell_angle_gamma 90
_cell_formula_units_Z 8
_cell_length_a 24.426
_cell_length_b 8.4636
_cell_length_c 8.5007
_cell_volume 1757.366
_citation_journal_id_ASTM ZEKRDZ
_cod_data_source_file Gougeon_ZEKRDZ_1996_1918.cif
_cod_data_source_block C5B4Ce5
_cod_database_code 8103864

loop_
_symmetry_equiv_pos_as_xyz
x,y,z
-x,-y,z+1/2
-x+1/2,y+1/2,z+1/2
x+1/2,-y+1/2,z

loop_
_atom_site_label
_atom_site_type_symbol
_atom_site_fract_x
_atom_site_fract_y
_atom_site_fract_z
_atom_site_occupancy
_atom_site_U_iso_or_equiv
Ce2 Ce 0.80258 0.0404 0.7928 1 0.0
B8 B 0.5141 0.358 0.7 1 0.0
Ce6 Ce 0.56243 0.4482 0.4056 1 0.0
C1 C 0.407 0.468 0.59214 1 0.0
B3 B 0.968 0.046 0.603 1 0.0
C8 C 0.198 0.267 0.397 1 0.0
Ce8 Ce 0.5803 -0.1589 0.1983 1 0.0
B1 B 0.529 0.938 0.898 1 0.0
Ce4 Ce 0.82143 0.832 0.2002 1 0.0
Ce3 Ce 0.79904 0.2376 0.4064 1 0.0
B4 B 0.024 0.371 0.294 1 0.0
B6 B 0.357 0.338 0.06 1 0.0
C7 C 0.2026 0.068 0.993 1 0.0
Ce7 Ce 0.55871 0.0466 0.5933 1 0.0
C10 C 0.307 0.16 0.696 1 0.0
C2 C 0.409 0.045 0.387 1 0.0
C9 C 0.0742 0.166 0.698 1 0.0
B7 B 0.138 0.298 0.38 1 0.0
Ce10 Ce 0.56608 0.6432 0.7884 1 0.0
Ce1 Ce 0.80393 0.4328 0 1 0.0
Ce5 Ce 0.80314 -0.3655 0.5991 1 0.0
B5 B 0.143 0.487 0.833 1 0.0
C4 C 0.303 0.365 0.111 1 0.0
B2 B 0.144 0.036 1.024 1 0.0
Ce9 Ce 0.55048 0.2465 0.98881 1 0.0
C5 C 0.087 0.353 0.304 1 0.0
C6 C 0.407 0.256 0.996 1 0.0
C3 C 0.203 0.462 0.806 1 0.0
